data_2310124
loop_
_publ_author_name
'Kami\'nski, Rados\/law'
'Domaga\/la, S\/lawomir'
'Jarzembska, Katarzyna N.'
'Hoser, Anna A.'
'Sanjuan-Szklarz, W. Fabiola'
'Gutmann, Matthias J.'
'Makal, Anna'
'Mali\'nska, Maura'
'Bak, Joanna M.'
'Wo\'zniak, Krzysztof'

_publ_section_title
;
 Statistical analysis of multipole-model-derived structural parameters and
 charge-density properties from high-resolution X-ray diffraction
 experiments
;
_journal_issue 1
_journal_name_full 'Acta Crystallographica Section A'
_journal_page_first 72
_journal_page_last 91
_journal_paper_doi 10.1107/S2053273313028313
_journal_volume 70
_journal_year 2014
_chemical_formula_moiety 'C2 H2 O4, 2(H2 O1)'
_chemical_formula_sum 'C2 H6 O6'
_chemical_formula_weight 126.07
_space_group_IT_number 14
_symmetry_cell_setting monoclinic
_symmetry_Int_Tables_number 14
_symmetry_space_group_name_Hall '-P 2ybc'
_symmetry_space_group_name_H-M 'P 1 21/c 1'
_cell_angle_alpha 90.00
_cell_angle_beta 103.930(1)
_cell_angle_gamma 90.00
_cell_formula_units_Z 2
_cell_length_a 6.0889(2)
_cell_length_b 3.4870(1)
_cell_length_c 11.8299(3)
_cell_measurement_temperature 100(1)
_cell_volume 243.786(12)
_diffrn_ambient_temperature 100(1)
_diffrn_measured_fraction_theta_full 0.982
_diffrn_measured_fraction_theta_max 0.906
_diffrn_measurement_device
;
Bruker AXS Kappa APEX II Ultra diffractometer
;
_diffrn_measurement_device_type 'APEX II CCD detector'
_diffrn_measurement_method \w-scans
_diffrn_radiation_monochromator 'multi-layer optics'
_diffrn_radiation_source 'TXS rotating anode'
_diffrn_radiation_type 'Mo K\a'
_diffrn_radiation_wavelength 0.71073
_diffrn_reflns_av_R_equivalents 0.0215
_diffrn_reflns_av_sigmaI/netI 0.02145
_diffrn_reflns_limit_h_max 13
_diffrn_reflns_limit_h_min -13
_diffrn_reflns_limit_k_max 7
_diffrn_reflns_limit_k_min -6
_diffrn_reflns_limit_l_max 24
_diffrn_reflns_limit_l_min -26
_diffrn_reflns_number 12130
_diffrn_reflns_theta_full 42.42
_diffrn_reflns_theta_max 54.796
_diffrn_reflns_theta_min 3.447
_exptl_absorpt_coefficient_mu 0.182
_exptl_absorpt_correction_T_max 0.984
_exptl_absorpt_correction_T_min 0.967
_exptl_absorpt_correction_type multi-scan
_exptl_absorpt_process_details
;
 Absorption correction done by SORTAV
 Blessing, R. H.: (1995) Acta Cryst. A51, 33-38
;
_exptl_crystal_colour colourless
_exptl_crystal_density_diffrn 1.718
_exptl_crystal_description unspecified
_exptl_crystal_F_000 132
_exptl_crystal_size_max 0.243
_exptl_crystal_size_mid 0.198
_exptl_crystal_size_min 0.178
_refine_diff_density_max +0.14
_refine_diff_density_min -0.13
_refine_ls_extinction_method none
_refine_ls_goodness_of_fit_ref 1.065
_refine_ls_hydrogen_treatment mixed
_refine_ls_number_parameters 177
_refine_ls_number_reflns 2791
_refine_ls_number_restraints 3
_refine_ls_R_factor_all 0.0150
_refine_ls_R_factor_gt 0.0150
_refine_ls_shift/su_max 0.001
_refine_ls_shift/su_mean 0.000
_refine_ls_structure_factor_coef F
_refine_ls_weighting_details
;
w=1/[\s^2^(Fo)]
;
_refine_ls_weighting_scheme sigma
_refine_ls_wR_factor_gt 0.0190
_refine_ls_wR_factor_ref 0.0190
_reflns_number_gt 2205
_reflns_number_total 2791
_reflns_threshold_expression I>3\s(I)
_cod_data_source_file pc5031sup4.cif
_cod_data_source_block oxa04
_cod_original_cell_volume 243.79(1)
_cod_original_sg_symbol_H-M 'P 21/c'
_cod_database_code 2310124

loop_
_symmetry_equiv_pos_as_xyz
'x, y, z'
'-x, y+1/2, -z+1/2'
'-x, -y, -z'
'x, -y-1/2, z-1/2'

loop_
_atom_site_type_symbol
_atom_site_label
_atom_site_fract_x
_atom_site_fract_y
_atom_site_fract_z
_atom_site_U_iso_or_equiv
_atom_site_adp_type
_atom_site_occupancy
_atom_site_calc_flag
O O1 0.43485(4) 0.4444(1) 0.34984(2) 0.0124(1) Uani 1 d
O O2 0.24232(4) 0.7430(1) 0.46371(2) 0.0122(1) Uani 1 d
C C1 0.40313(3) 0.55894(6) 0.44798(1) 0.00913(9) Uani 1 d
H H1 0.307(2) 0.515(5) 0.2729(6) 0.02121 Uani 1 d
O O3 0.13001(4) 0.63178(10) 0.17854(2) 0.0121(1) Uani 1 d
H H2 0.187(2) 0.674(7) 0.1093(5) 0.02651 Uani 1 d
H H3 0.024(1) 0.424(2) 0.151(2) 0.02626 Uani 1 d

loop_
_atom_site_aniso_label
_atom_site_aniso_U_11
_atom_site_aniso_U_22
_atom_site_aniso_U_33
_atom_site_aniso_U_12
_atom_site_aniso_U_13
_atom_site_aniso_U_23
O1 0.01174(8) 0.0180(1) 0.00703(7) 0.00417(7) 0.00138(6) -0.00066(7)
O2 0.01029(7) 0.0169(1) 0.00885(7) 0.00490(7) 0.00122(5) -0.00065(8)
C1 0.00853(6) 0.01126(9) 0.00730(6) 0.00159(4) 0.00132(4) -0.00017(5)
H1 0.0196 0.0247 0.0191 0.0017 0.0042 0.0001
O3 0.00997(7) 0.0171(1) 0.00852(7) -0.00172(6) 0.00071(5) 0.00102(7)
H2 0.0236 0.0374 0.0196 -0.0034 0.0073 0.0033
H3 0.0201 0.0280 0.0302 -0.0063 0.0050 -0.0019

loop_
_atom_type_symbol
_atom_type_description
_atom_type_scat_dispersion_real
_atom_type_scat_dispersion_imag
_atom_type_scat_source
C C 0.0033 0.0016 'Su & Coppens, Acta. Cryst. (1997) A53, 749'
H H 0.0000 0.0000 'Su & Coppens, Acta. Cryst. (1997) A53, 749'
O O 0.0106 0.0060 'Su & Coppens, Acta. Cryst. (1997) A53, 749'

loop_
_geom_angle_atom_site_label_1
_geom_angle_atom_site_label_2
_geom_angle_atom_site_label_3
_geom_angle
O1 C1 O2 126.93(3)
C1 O1 H1 117.3(7)
H2 O3 H3 100(2)

loop_
_geom_bond_atom_site_label_1
_geom_bond_atom_site_label_2
_geom_bond_distance
O1 C1 1.2856(3)
O1 H1 1.074(1)
O2 C1 1.2219(3)
O3 H3 0.970(1)
O3 H2 0.974(1)

loop_
_geom_torsion_atom_site_label_1
_geom_torsion_atom_site_label_2
_geom_torsion_atom_site_label_3
_geom_torsion_atom_site_label_4
_geom_torsion
O2 C1 O1 H1 -0.30(65)
